data_1540303
loop_
_publ_author_name
'Koppelhuber-Bitschnau, B.'
'Mautner, F.A.'
'Yvon, K.'

_publ_section_title
;
 Low-temperature structural phase transition in Sr Mo6 S8 studied by x-tay
 powder diffraction
;
_journal_name_full
;
Monatshefte fuer Chemie und verwandte Teile anderer Wissenschaften (109,1978-)
;
_journal_page_first 505
_journal_page_last 509
_journal_volume 121
_journal_year 1990
_chemical_formula_sum 'Mo6 S8 Sr'
_chemical_name_systematic 'Sr (Mo6 S8)'
_space_group_IT_number 148
_symmetry_space_group_name_Hall '-P 3*'
_symmetry_space_group_name_H-M 'R -3 :R'
_cell_angle_alpha 88.998
_cell_angle_beta 88.998
_cell_angle_gamma 88.998
_cell_formula_units_Z 1
_cell_length_a 6.563
_cell_length_b 6.563
_cell_length_c 6.563
_cell_volume 282.560
_citation_journal_id_ASTM MOCMB7
_cod_data_source_file Koppelhuber-Bitschnau_MOCMB7_1990_1174.cif
_cod_data_source_block Mo6S8Sr1
_cod_original_cell_volume 282.5597
_cod_original_sg_symbol_Hall '-R 3 (-y+z,x+z,-x+y+z)'
_cod_original_formula_sum 'Mo6 S8 Sr1'
_cod_database_code 1540303

loop_
_symmetry_equiv_pos_as_xyz
x,y,z
z,x,y
y,z,x
-x,-y,-z
-z,-x,-y
-y,-z,-x

loop_
_atom_site_label
_atom_site_type_symbol
_atom_site_fract_x
_atom_site_fract_y
_atom_site_fract_z
_atom_site_occupancy
_atom_site_U_iso_or_equiv
S1 S-2 0.379 0.1308 0.7357 1 0.0
S2 S-2 0.241 0.241 0.241 1 0.0
Mo1 Mo+2 0.229 0.4192 0.5631 1 0.0
Sr1 Sr+2 0 0 0 1 0.0
